data_7032660
loop_
_publ_author_name
'Du, Kejie'
'Liang, Jiewen'
'Wang, Yi'
'Kou, Junfeng'
'Qian, Chen'
'Ji, Liangnian'
'Chao, Hui'

_publ_section_title
;
 Dual inhibition of topoisomerases I and II\a by ruthenium(ii) complexes
 containing asymmetric tridentate ligands.
;
_journal_issue 46
_journal_name_full 'Dalton transactions (Cambridge, England : 2003)'
_journal_page_first 17303
_journal_page_last 17316
_journal_paper_doi 10.1039/c4dt02142h
_journal_volume 43
_journal_year 2014
_chemical_formula_moiety '[Ru~2(dtzp)~2(ptn)~2](ClO~4)~4'
_chemical_formula_sum 'C68 H40 Cl4 N16 O16 Ru2 S4'
_chemical_formula_weight 1809.34
_chemical_name_systematic 'Ru complexes'
_space_group_IT_number 15
_symmetry_cell_setting monoclinic
_symmetry_space_group_name_Hall '-C 2yc'
_symmetry_space_group_name_H-M 'C 1 2/c 1'
_atom_sites_solution_hydrogens geom
_atom_sites_solution_primary direct
_atom_sites_solution_secondary difmap
_audit_creation_method SHELXL-97
_cell_angle_alpha 90.00
_cell_angle_beta 94.548(2)
_cell_angle_gamma 90.00
_cell_formula_units_Z 4
_cell_length_a 18.6833(3)
_cell_length_b 15.8983(3)
_cell_length_c 23.6944(4)
_cell_measurement_reflns_used 6763
_cell_measurement_temperature 150(2)
_cell_measurement_theta_max 61.2
_cell_measurement_theta_min 3.6
_cell_volume 7015.9(2)
_computing_structure_refinement 'SHELXL-97 (Sheldrick, 1997)'
_computing_structure_solution 'SHELXS-97 (Sheldrick, 1990)'
_diffrn_ambient_temperature 150(2)
_diffrn_measured_fraction_theta_full 0.998
_diffrn_measured_fraction_theta_max 0.998
_diffrn_measurement_device_type 'CCD area detector'
_diffrn_measurement_method 'phi and omega scans'
_diffrn_radiation_monochromator graphite
_diffrn_radiation_source 'fine-focus sealed tube'
_diffrn_radiation_type CuK\a
_diffrn_radiation_wavelength 1.54178
_diffrn_reflns_av_R_equivalents 0.0311
_diffrn_reflns_av_sigmaI/netI 0.0315
_diffrn_reflns_limit_h_max 20
_diffrn_reflns_limit_h_min -20
_diffrn_reflns_limit_k_max 17
_diffrn_reflns_limit_k_min -17
_diffrn_reflns_limit_l_max 26
_diffrn_reflns_limit_l_min -26
_diffrn_reflns_number 15365
_diffrn_reflns_theta_full 59.99
_diffrn_reflns_theta_max 59.99
_diffrn_reflns_theta_min 3.66
_diffrn_standards_decay_% 0
_diffrn_standards_interval_count 0
_diffrn_standards_interval_time 0
_diffrn_standards_number 0
_exptl_absorpt_coefficient_mu 6.705
_exptl_absorpt_correction_T_max 0.4134
_exptl_absorpt_correction_T_min 0.2745
_exptl_absorpt_correction_type multi-scan
_exptl_crystal_colour dark_brown
_exptl_crystal_density_diffrn 1.713
_exptl_crystal_density_meas 1.68
_exptl_crystal_density_method 'not measured'
_exptl_crystal_description block
_exptl_crystal_F_000 3632
_exptl_crystal_size_max 0.26
_exptl_crystal_size_mid 0.20
_exptl_crystal_size_min 0.16
_refine_diff_density_max 1.542
_refine_diff_density_min -0.709
_refine_diff_density_rms 0.105
_refine_ls_extinction_coef 0.3
_refine_ls_extinction_expression Fc^*^=kFc[1+0.001xFc^2^\l^3^/sin(2\q)]^-1/4^
_refine_ls_extinction_method SHELXL
_refine_ls_goodness_of_fit_ref 1.072
_refine_ls_hydrogen_treatment constr
_refine_ls_matrix_type full
_refine_ls_number_parameters 548
_refine_ls_number_reflns 5209
_refine_ls_number_restraints 24
_refine_ls_restrained_S_all 1.102
_refine_ls_R_factor_all 0.0599
_refine_ls_R_factor_gt 0.0554
_refine_ls_shift/su_max 0.000
_refine_ls_shift/su_mean 0.000
_refine_ls_structure_factor_coef Fsqd
_refine_ls_weighting_details 'calc w=1/[\s^2^(Fo^2^)+(0.1037P)^2^+24.8011P] where P=(Fo^2^+2Fc^2^)/3'
_refine_ls_weighting_scheme calc
_refine_ls_wR_factor_gt 0.1610
_refine_ls_wR_factor_ref 0.1663
_reflns_number_gt 4710
_reflns_number_total 5209
_reflns_threshold_expression >2sigma(I)
_cod_data_source_file c4dt02142h2.cif
_cod_data_source_block Ru(dtzp)ptn
_cod_depositor_comments
;
The following automatic conversions were performed:

'_symmetry_cell_setting' value 'Monoclinic' changed to 'monoclinic'
according to
/usr/data/users/saulius/crontab/automatic-downloads/rss-feeds/RSC/lib/dictionaries/cif_core.dic
dictionary named 'cif_core.dic' version 2.4.2 from
2011-04-26.

'_exptl_absorpt_correction_type' value 'Multi-scan'
changed to 'multi-scan' according to
/usr/data/users/saulius/crontab/automatic-downloads/rss-feeds/RSC/lib/dictionaries/cif_core.dic
dictionary named 'cif_core.dic' version 2.4.2 from 2011-04-26.

Automatic conversion script
Id: cif_fix_values 2827 2014-09-09 07:05:25Z andrius 

 Adding full bibliography for 7032660--7032662.cif.
;
_cod_original_sg_symbol_H-M C2/c
_cod_database_code 7032660

loop_
_symmetry_equiv_pos_as_xyz
'x, y, z'
'-x, y, -z+1/2'
'x+1/2, y+1/2, z'
'-x+1/2, y+1/2, -z+1/2'
'-x, -y, -z'
'x, -y, z-1/2'
'-x+1/2, -y+1/2, -z'
'x+1/2, -y+1/2, z-1/2'

loop_
_atom_site_label
_atom_site_type_symbol
_atom_site_fract_x
_atom_site_fract_y
_atom_site_fract_z
_atom_site_U_iso_or_equiv
_atom_site_adp_type
_atom_site_occupancy
_atom_site_symmetry_multiplicity
_atom_site_calc_flag
_atom_site_refinement_flags
Ru1 Ru 0.23989(2) 0.02243(3) 0.081198(17) 0.0455(2) Uani 1 1 d .
S1 S 0.10540(10) 0.09048(16) 0.22155(8) 0.0819(6) Uani 1 1 d .
S2 S 0.23339(8) 0.15616(10) -0.08613(6) 0.0552(4) Uani 1 1 d .
Cl1 Cl 0.06713(9) 0.02093(11) 0.38174(7) 0.0680(5) Uani 1 1 d D
Cl2 Cl 0.1470(2) 0.34122(19) 0.22956(11) 0.0655(9) Uani 0.50 1 d PD
Cl3 Cl 0.5000 0.0000 0.0000 0.0977(10) Uani 1 2 d SD
O1 O 0.0409(5) -0.0326(4) 0.3379(3) 0.126(3) Uani 1 1 d D
O2 O 0.0868(6) -0.0359(7) 0.4276(4) 0.189(5) Uani 1 1 d DU
O3 O 0.0176(4) 0.0742(6) 0.4040(3) 0.141(3) Uani 1 1 d D
O4 O 0.1343(4) 0.0530(7) 0.3691(5) 0.086(3) Uani 0.50 1 d PD
O5 O 0.1201(9) 0.2647(7) 0.2508(5) 0.130(5) Uani 0.50 1 d PD
O6 O 0.1506(6) 0.4041(6) 0.2725(4) 0.088(3) Uani 0.50 1 d PD
O7 O 0.0972(5) 0.3688(6) 0.1840(4) 0.077(3) Uani 0.50 1 d PD
O8 O 0.2133(5) 0.3302(9) 0.2089(4) 0.110(4) Uani 0.50 1 d PD
O9 O 0.4472(5) 0.0609(7) 0.0232(4) 0.091(3) Uani 0.50 1 d PD
O10 O 0.4472(5) -0.0585(6) 0.0145(4) 0.074(3) Uani 0.50 1 d PD
O11 O 0.5311(6) -0.0332(7) 0.0557(4) 0.086(3) Uani 0.50 1 d PD
O12 O 0.5362(8) 0.0572(9) 0.0342(7) 0.127(5) Uani 0.50 1 d PD
O13 O 0.0654(11) 0.0943(9) 0.3393(6) 0.133(5) Uani 0.50 1 d PU
N1 N 0.1634(3) -0.0702(3) 0.0556(2) 0.0526(11) Uani 1 1 d .
N2 N 0.2982(2) -0.0804(3) 0.09295(19) 0.0481(11) Uani 1 1 d .
N3 N 0.3375(2) 0.0700(3) 0.11347(19) 0.0468(10) Uani 1 1 d .
N4 N 0.3536(3) 0.1502(3) 0.1221(2) 0.0525(11) Uani 1 1 d .
N5 N 0.4547(3) 0.0252(3) 0.1500(2) 0.0572(13) Uani 1 1 d .
N6 N 0.2580(2) 0.0593(3) -0.0009(2) 0.0479(10) Uani 1 1 d .
N7 N 0.1770(2) 0.1240(3) 0.07026(19) 0.0475(11) Uani 1 1 d .
N8 N 0.1937(3) 0.0270(3) 0.1574(2) 0.0545(12) Uani 1 1 d .
C1 C 0.0933(3) -0.0647(4) 0.0394(3) 0.0618(16) Uani 1 1 d .
H1 H 0.0722 -0.0106 0.0347 0.074 Uiso 1 1 calc R
C2 C 0.0502(4) -0.1352(5) 0.0292(3) 0.0718(18) Uani 1 1 d .
H2 H 0.0007 -0.1285 0.0177 0.086 Uiso 1 1 calc R
C3 C 0.0788(4) -0.2137(5) 0.0355(3) 0.0729(19) Uani 1 1 d .
H3 H 0.0492 -0.2619 0.0288 0.087 Uiso 1 1 calc R
C4 C 0.1519(4) -0.2232(4) 0.0519(3) 0.0649(17) Uani 1 1 d .
C5 C 0.1920(3) -0.1493(4) 0.0623(2) 0.0548(14) Uani 1 1 d .
C6 C 0.2660(3) -0.1545(4) 0.0813(2) 0.0525(13) Uani 1 1 d .
C7 C 0.1879(4) -0.3005(4) 0.0601(3) 0.0746(19) Uani 1 1 d .
H7 H 0.1614 -0.3510 0.0533 0.090 Uiso 1 1 calc R
C8 C 0.2580(5) -0.3060(4) 0.0769(3) 0.081(2) Uani 1 1 d .
H8 H 0.2797 -0.3599 0.0811 0.097 Uiso 1 1 calc R
C9 C 0.3012(4) -0.2319(4) 0.0888(3) 0.0632(16) Uani 1 1 d .
C10 C 0.3752(4) -0.2269(4) 0.1076(3) 0.0687(18) Uani 1 1 d .
H10 H 0.4027 -0.2771 0.1122 0.082 Uiso 1 1 calc R
C11 C 0.4075(4) -0.1508(4) 0.1192(3) 0.0620(16) Uani 1 1 d .
H11 H 0.4571 -0.1481 0.1315 0.074 Uiso 1 1 calc R
C12 C 0.3668(3) -0.0771(4) 0.1129(2) 0.0516(13) Uani 1 1 d .
C13 C 0.3895(3) 0.0093(4) 0.1266(3) 0.0501(13) Uani 1 1 d .
C14 C 0.4715(3) 0.1059(4) 0.1583(3) 0.0561(14) Uani 1 1 d .
C15 C 0.5439(3) 0.1291(5) 0.1808(3) 0.0653(17) Uani 1 1 d .
C16 C 0.5970(4) 0.0685(5) 0.1943(4) 0.087(3) Uani 1 1 d .
H16 H 0.5861 0.0105 0.1891 0.105 Uiso 1 1 calc R
C17 C 0.6637(4) 0.0920(6) 0.2148(4) 0.099(3) Uani 1 1 d .
H17 H 0.6991 0.0502 0.2239 0.118 Uiso 1 1 calc R
C18 C 0.6811(4) 0.1761(6) 0.2228(4) 0.093(3) Uani 1 1 d .
H18 H 0.7284 0.1914 0.2369 0.111 Uiso 1 1 calc R
C19 C 0.6298(4) 0.2383(5) 0.2103(3) 0.082(2) Uani 1 1 d .
H19 H 0.6415 0.2959 0.2163 0.098 Uiso 1 1 calc R
C20 C 0.5595(3) 0.2144(5) 0.1883(3) 0.0658(17) Uani 1 1 d .
C21 C 0.5070(4) 0.2766(5) 0.1734(3) 0.0695(18) Uani 1 1 d .
H21 H 0.5194 0.3343 0.1783 0.083 Uiso 1 1 calc R
C22 C 0.4391(4) 0.2559(4) 0.1523(3) 0.0659(17) Uani 1 1 d .
H22 H 0.4045 0.2986 0.1431 0.079 Uiso 1 1 calc R
C23 C 0.4206(3) 0.1694(4) 0.1442(3) 0.0552(14) Uani 1 1 d .
C24 C 0.1951(4) -0.0241(5) 0.2040(3) 0.0663(18) Uani 1 1 d .
H24 H 0.2243 -0.0729 0.2084 0.080 Uiso 1 1 calc R
C25 C 0.1509(4) 0.0013(6) 0.2430(3) 0.083(2) Uani 1 1 d .
H25 H 0.1458 -0.0266 0.2779 0.099 Uiso 1 1 calc R
C26 C 0.1476(3) 0.0908(4) 0.1609(3) 0.0580(15) Uani 1 1 d .
C27 C 0.1365(3) 0.1479(4) 0.1127(2) 0.0529(14) Uani 1 1 d .
C28 C 0.0911(3) 0.2161(4) 0.1055(3) 0.0614(16) Uani 1 1 d .
H28 H 0.0627 0.2330 0.1350 0.074 Uiso 1 1 calc R
C29 C 0.0873(3) 0.2598(4) 0.0546(3) 0.0603(16) Uani 1 1 d .
H29 H 0.0568 0.3075 0.0495 0.072 Uiso 1 1 calc R
C30 C 0.1279(3) 0.2340(4) 0.0109(3) 0.0542(14) Uani 1 1 d .
H30 H 0.1250 0.2631 -0.0243 0.065 Uiso 1 1 calc R
C31 C 0.1727(3) 0.1651(3) 0.0198(2) 0.0467(12) Uani 1 1 d .
C32 C 0.2194(3) 0.1260(3) -0.0181(2) 0.0462(12) Uani 1 1 d .
C33 C 0.2928(3) 0.0765(4) -0.0905(3) 0.0604(15) Uani 1 1 d .
H33 H 0.3179 0.0648 -0.1229 0.073 Uiso 1 1 calc R
C34 C 0.3000(3) 0.0311(4) -0.0411(3) 0.0526(14) Uani 1 1 d .
H34 H 0.3315 -0.0156 -0.0356 0.063 Uiso 1 1 calc R

loop_
_atom_site_aniso_label
_atom_site_aniso_U_11
_atom_site_aniso_U_22
_atom_site_aniso_U_33
_atom_site_aniso_U_23
_atom_site_aniso_U_13
_atom_site_aniso_U_12
Ru1 0.0398(3) 0.0455(3) 0.0503(3) 0.00101(17) -0.00282(19) -0.00120(16)
S1 0.0668(11) 0.1190(16) 0.0612(10) -0.0120(10) 0.0130(8) -0.0069(10)
S2 0.0480(8) 0.0596(9) 0.0566(8) 0.0076(7) -0.0044(6) -0.0071(7)
Cl1 0.0652(10) 0.0726(11) 0.0665(10) -0.0049(7) 0.0073(8) 0.0018(7)
Cl2 0.114(3) 0.0434(15) 0.0367(13) 0.0000(11) -0.0079(15) -0.0022(16)
Cl3 0.0534(14) 0.099(2) 0.141(3) 0.044(2) 0.0097(16) 0.0002(15)
O1 0.147(7) 0.096(5) 0.136(6) -0.042(4) 0.025(5) -0.049(4)
O2 0.195(9) 0.227(10) 0.142(7) 0.026(7) -0.009(7) 0.119(8)
O3 0.092(4) 0.191(8) 0.138(6) -0.041(6) -0.006(4) 0.062(5)
O4 0.038(5) 0.094(7) 0.126(9) -0.059(7) 0.014(5) -0.025(5)
O5 0.192(15) 0.120(11) 0.075(7) -0.016(7) -0.011(8) -0.032(11)
O6 0.101(8) 0.095(8) 0.067(6) 0.004(5) -0.001(5) -0.011(6)
O7 0.076(6) 0.072(6) 0.081(6) -0.011(5) 0.003(5) 0.004(5)
O8 0.134(11) 0.118(10) 0.070(7) 0.019(6) -0.034(7) 0.013(8)
O9 0.072(6) 0.129(10) 0.073(6) 0.028(6) 0.001(5) 0.032(7)
O10 0.061(6) 0.084(7) 0.077(6) 0.011(5) 0.014(5) -0.011(5)
O11 0.074(7) 0.086(7) 0.101(8) 0.023(6) 0.027(6) 0.027(5)
O12 0.127(12) 0.095(10) 0.166(15) -0.040(10) 0.048(11) -0.043(9)
O13 0.203(14) 0.090(8) 0.111(9) -0.009(7) 0.032(9) -0.033(9)
N1 0.054(3) 0.050(3) 0.053(3) 0.000(2) -0.002(2) -0.003(2)
N2 0.050(3) 0.045(3) 0.049(2) 0.007(2) 0.001(2) -0.002(2)
N3 0.044(2) 0.045(3) 0.050(2) 0.005(2) -0.0032(19) 0.001(2)
N4 0.049(3) 0.048(3) 0.058(3) 0.003(2) -0.010(2) 0.001(2)
N5 0.043(3) 0.059(3) 0.068(3) 0.020(2) -0.005(2) 0.000(2)
N6 0.040(2) 0.048(3) 0.054(3) 0.001(2) -0.004(2) -0.005(2)
N7 0.039(2) 0.047(3) 0.055(3) -0.004(2) -0.006(2) -0.006(2)
N8 0.048(3) 0.063(3) 0.051(3) 0.001(2) -0.005(2) -0.011(2)
C1 0.048(3) 0.067(4) 0.068(4) 0.006(3) -0.009(3) -0.009(3)
C2 0.065(4) 0.066(4) 0.082(5) 0.001(4) -0.012(3) -0.015(3)
C3 0.068(4) 0.075(5) 0.074(4) -0.007(4) -0.006(3) -0.027(4)
C4 0.077(4) 0.051(4) 0.066(4) -0.001(3) 0.003(3) -0.014(3)
C5 0.058(4) 0.055(4) 0.051(3) 0.000(3) 0.005(3) -0.008(3)
C6 0.063(4) 0.046(3) 0.049(3) 0.003(2) 0.007(3) -0.004(3)
C7 0.077(5) 0.054(4) 0.091(5) -0.002(4) 0.000(4) -0.013(3)
C8 0.111(7) 0.043(4) 0.089(5) -0.002(3) 0.015(5) 0.002(4)
C9 0.076(4) 0.050(4) 0.064(4) 0.001(3) 0.006(3) 0.002(3)
C10 0.074(4) 0.051(4) 0.082(4) 0.008(3) 0.013(3) 0.016(3)
C11 0.058(4) 0.054(4) 0.074(4) 0.010(3) 0.005(3) 0.009(3)
C12 0.047(3) 0.051(3) 0.057(3) 0.013(3) 0.007(3) 0.003(3)
C13 0.042(3) 0.053(3) 0.055(3) 0.012(3) 0.001(3) 0.001(2)
C14 0.045(3) 0.060(4) 0.061(3) 0.015(3) -0.007(3) -0.001(3)
C15 0.049(3) 0.071(4) 0.074(4) 0.019(3) -0.011(3) -0.006(3)
C16 0.050(4) 0.075(5) 0.131(7) 0.028(5) -0.027(4) -0.002(3)
C17 0.053(4) 0.092(6) 0.145(8) 0.027(6) -0.028(5) -0.001(4)
C18 0.053(4) 0.111(7) 0.110(6) 0.015(5) -0.025(4) -0.012(4)
C19 0.064(4) 0.083(5) 0.093(5) 0.010(4) -0.025(4) -0.013(4)
C20 0.055(4) 0.074(4) 0.065(4) 0.010(3) -0.015(3) -0.014(3)
C21 0.063(4) 0.061(4) 0.081(4) 0.000(3) -0.017(3) -0.011(3)
C22 0.065(4) 0.050(3) 0.079(4) 0.004(3) -0.019(3) -0.003(3)
C23 0.048(3) 0.054(3) 0.062(3) 0.008(3) -0.008(3) -0.003(3)
C24 0.061(4) 0.081(5) 0.055(4) 0.006(3) -0.006(3) -0.015(3)
C25 0.070(5) 0.124(6) 0.055(4) 0.012(4) 0.004(4) -0.019(5)
C26 0.043(3) 0.070(4) 0.060(3) -0.009(3) -0.001(3) -0.005(3)
C27 0.035(3) 0.065(4) 0.058(3) -0.008(3) -0.002(2) -0.001(3)
C28 0.037(3) 0.071(4) 0.076(4) -0.020(3) 0.001(3) 0.003(3)
C29 0.040(3) 0.054(3) 0.084(4) -0.016(3) -0.012(3) 0.006(3)
C30 0.042(3) 0.047(3) 0.071(4) -0.003(3) -0.012(3) 0.000(2)
C31 0.036(3) 0.048(3) 0.054(3) -0.004(3) -0.007(2) -0.006(2)
C32 0.037(3) 0.045(3) 0.055(3) 0.001(2) -0.006(2) -0.004(2)
C33 0.052(3) 0.072(4) 0.058(3) -0.003(3) 0.006(3) -0.007(3)
C34 0.044(3) 0.056(4) 0.058(4) -0.007(3) 0.002(3) -0.001(2)

loop_
_atom_type_symbol
_atom_type_description
_atom_type_scat_dispersion_real
_atom_type_scat_dispersion_imag
_atom_type_scat_source
C C 0.0181 0.0091 'International Tables Vol C Tables 4.2.6.8 and 6.1.1.4'
H H 0.0000 0.0000 'International Tables Vol C Tables 4.2.6.8 and 6.1.1.4'
N N 0.0311 0.0180 'International Tables Vol C Tables 4.2.6.8 and 6.1.1.4'
O O 0.0492 0.0322 'International Tables Vol C Tables 4.2.6.8 and 6.1.1.4'
S S 0.3331 0.5567 'International Tables Vol C Tables 4.2.6.8 and 6.1.1.4'
Cl Cl 0.3639 0.7018 'International Tables Vol C Tables 4.2.6.8 and 6.1.1.4'
Ru Ru 0.0552 3.2960 'International Tables Vol C Tables 4.2.6.8 and 6.1.1.4'

loop_
_geom_angle_atom_site_label_1
_geom_angle_atom_site_label_2
_geom_angle_atom_site_label_3
_geom_angle
_geom_angle_site_symmetry_1
_geom_angle_site_symmetry_3
N2 Ru1 N7 177.52(18) . .
N2 Ru1 N3 77.85(18) . .
N7 Ru1 N3 104.15(17) . .
N2 Ru1 N8 99.83(19) . .
N7 Ru1 N8 78.63(19) . .
N3 Ru1 N8 94.67(18) . .
N2 Ru1 N6 103.65(18) . .
N7 Ru1 N6 77.84(19) . .
N3 Ru1 N6 92.24(17) . .
N8 Ru1 N6 156.4(2) . .
N2 Ru1 N1 79.39(19) . .
N7 Ru1 N1 98.56(18) . .
N3 Ru1 N1 157.17(19) . .
N8 Ru1 N1 87.43(19) . .
N6 Ru1 N1 94.84(18) . .
C26 S1 C25 90.1(4) . .
C33 S2 C32 89.9(3) . .
O3 Cl1 O1 116.5(5) . .
O3 Cl1 O4 119.5(6) . .
O1 Cl1 O4 109.2(5) . .
O3 Cl1 O2 103.6(6) . .
O1 Cl1 O2 103.4(6) . .
O4 Cl1 O2 102.1(7) . .
O8 Cl2 O5 111.6(10) . .
O8 Cl2 O6 110.5(8) . .
O5 Cl2 O6 110.2(7) . .
O8 Cl2 O7 108.6(6) . .
O5 Cl2 O7 107.5(8) . .
O6 Cl2 O7 108.2(6) . .
O12 Cl3 O12 180.0(12) . 5_655
O12 Cl3 O10 52.0(7) . 5_655
O12 Cl3 O10 128.0(7) 5_655 5_655
O12 Cl3 O10 128.0(7) . .
O12 Cl3 O10 52.0(7) 5_655 .
O10 Cl3 O10 180.0(9) 5_655 .
O12 Cl3 O11 64.6(9) . .
O12 Cl3 O11 115.4(9) 5_655 .
O10 Cl3 O11 102.4(6) 5_655 .
O10 Cl3 O11 77.6(6) . .
O12 Cl3 O11 115.4(9) . 5_655
O12 Cl3 O11 64.6(9) 5_655 5_655
O10 Cl3 O11 77.6(6) 5_655 5_655
O10 Cl3 O11 102.4(6) . 5_655
O11 Cl3 O11 180.0(9) . 5_655
O12 Cl3 O9 70.4(8) . .
O12 Cl3 O9 109.6(8) 5_655 .
O10 Cl3 O9 98.9(6) 5_655 .
O10 Cl3 O9 81.1(6) . .
O11 Cl3 O9 97.1(5) . .
O11 Cl3 O9 82.9(5) 5_655 .
O12 Cl3 O9 109.6(8) . 5_655
O12 Cl3 O9 70.4(8) 5_655 5_655
O10 Cl3 O9 81.1(6) 5_655 5_655
O10 Cl3 O9 98.9(6) . 5_655
O11 Cl3 O9 82.9(5) . 5_655
O11 Cl3 O9 97.1(5) 5_655 5_655
O9 Cl3 O9 180.0(9) . 5_655
O12 O10 Cl3 61.6(5) 5_655 .
O10 O12 Cl3 66.4(7) 5_655 .
C1 N1 C5 117.2(5) . .
C1 N1 Ru1 131.5(4) . .
C5 N1 Ru1 111.0(4) . .
C12 N2 C6 120.8(5) . .
C12 N2 Ru1 121.5(4) . .
C6 N2 Ru1 117.7(4) . .
N4 N3 C13 119.3(5) . .
N4 N3 Ru1 126.5(3) . .
C13 N3 Ru1 114.2(4) . .
N3 N4 C23 118.0(5) . .
C13 N5 C14 116.4(5) . .
C32 N6 C34 112.2(5) . .
C32 N6 Ru1 112.7(4) . .
C34 N6 Ru1 135.0(4) . .
C31 N7 C27 121.2(5) . .
C31 N7 Ru1 119.7(4) . .
C27 N7 Ru1 119.0(4) . .
C26 N8 C24 111.8(6) . .
C26 N8 Ru1 113.4(4) . .
C24 N8 Ru1 134.6(5) . .
N1 C1 C2 122.5(7) . .
N1 C1 H1 118.7 . .
C2 C1 H1 118.7 . .
C3 C2 C1 120.2(7) . .
C3 C2 H2 119.9 . .
C1 C2 H2 119.9 . .
C2 C3 C4 119.7(6) . .
C2 C3 H3 120.2 . .
C4 C3 H3 120.2 . .
C3 C4 C5 117.0(6) . .
C3 C4 C7 125.3(6) . .
C5 C4 C7 117.7(6) . .
N1 C5 C4 123.3(6) . .
N1 C5 C6 116.8(5) . .
C4 C5 C6 119.9(6) . .
N2 C6 C9 123.1(6) . .
N2 C6 C5 115.1(5) . .
C9 C6 C5 121.8(6) . .
C8 C7 C4 122.8(7) . .
C8 C7 H7 118.6 . .
C4 C7 H7 118.6 . .
C7 C8 C9 121.6(7) . .
C7 C8 H8 119.2 . .
C9 C8 H8 119.2 . .
C6 C9 C10 115.3(6) . .
C6 C9 C8 116.2(6) . .
C10 C9 C8 128.5(6) . .
C11 C10 C9 120.9(6) . .
C11 C10 H10 119.5 . .
C9 C10 H10 119.5 . .
C10 C11 C12 119.5(6) . .
C10 C11 H11 120.3 . .
C12 C11 H11 120.3 . .
N2 C12 C11 120.3(6) . .
N2 C12 C13 111.7(5) . .
C11 C12 C13 128.0(6) . .
N5 C13 N3 124.6(6) . .
N5 C13 C12 120.9(5) . .
N3 C13 C12 114.6(5) . .
N5 C14 C23 120.6(5) . .
N5 C14 C15 119.8(6) . .
C23 C14 C15 119.5(6) . .
C20 C15 C16 120.1(6) . .
C20 C15 C14 118.1(6) . .
C16 C15 C14 121.8(7) . .
C17 C16 C15 120.5(8) . .
C17 C16 H16 119.8 . .
C15 C16 H16 119.8 . .
C16 C17 C18 121.0(8) . .
C16 C17 H17 119.5 . .
C18 C17 H17 119.5 . .
C17 C18 C19 120.4(7) . .
C17 C18 H18 119.8 . .
C19 C18 H18 119.8 . .
C18 C19 C20 119.1(8) . .
C18 C19 H19 120.4 . .
C20 C19 H19 120.4 . .
C15 C20 C21 120.9(6) . .
C15 C20 C19 118.9(7) . .
C21 C20 C19 120.2(7) . .
C22 C21 C20 121.7(6) . .
C22 C21 H21 119.1 . .
C20 C21 H21 119.1 . .
C21 C22 C23 119.2(6) . .
C21 C22 H22 120.4 . .
C23 C22 H22 120.4 . .
N4 C23 C14 121.1(5) . .
N4 C23 C22 118.4(5) . .
C14 C23 C22 120.5(5) . .
C25 C24 N8 113.6(7) . .
C25 C24 H24 123.2 . .
N8 C24 H24 123.2 . .
C24 C25 S1 111.2(6) . .
C24 C25 H25 124.4 . .
S1 C25 H25 124.4 . .
N8 C26 C27 118.4(5) . .
N8 C26 S1 113.3(5) . .
C27 C26 S1 128.2(5) . .
N7 C27 C28 120.0(6) . .
N7 C27 C26 110.6(5) . .
C28 C27 C26 129.4(6) . .
C27 C28 C29 119.4(6) . .
C27 C28 H28 120.3 . .
C29 C28 H28 120.3 . .
C28 C29 C30 120.3(6) . .
C28 C29 H29 119.9 . .
C30 C29 H29 119.9 . .
C31 C30 C29 118.5(6) . .
C31 C30 H30 120.7 . .
C29 C30 H30 120.7 . .
N7 C31 C30 120.5(5) . .
N7 C31 C32 110.1(5) . .
C30 C31 C32 129.4(5) . .
N6 C32 C31 119.6(5) . .
N6 C32 S2 113.0(4) . .
C31 C32 S2 127.4(4) . .
C34 C33 S2 111.2(5) . .
C34 C33 H33 124.4 . .
S2 C33 H33 124.4 . .
N6 C34 C33 113.7(5) . .
N6 C34 H34 123.2 . .
C33 C34 H34 123.2 . .

loop_
_geom_bond_atom_site_label_1
_geom_bond_atom_site_label_2
_geom_bond_distance
_geom_bond_site_symmetry_2
Ru1 N2 1.973(5) .
Ru1 N7 2.001(5) .
Ru1 N3 2.064(4) .
Ru1 N8 2.064(5) .
Ru1 N6 2.085(5) .
Ru1 N1 2.108(5) .
S1 C26 1.692(6) .
S1 C25 1.709(10) .
S2 C33 1.692(7) .
S2 C32 1.721(6) .
Cl1 O3 1.389(6) .
Cl1 O1 1.401(6) .
Cl1 O4 1.409(7) .
Cl1 O2 1.437(7) .
Cl2 O8 1.378(9) .
Cl2 O5 1.424(9) .
Cl2 O6 1.424(8) .
Cl2 O7 1.437(8) .
Cl3 O12 1.361(9) .
Cl3 O12 1.361(9) 5_655
Cl3 O10 1.418(7) 5_655
Cl3 O10 1.418(7) .
Cl3 O11 1.495(8) .
Cl3 O11 1.495(8) 5_655
Cl3 O9 1.516(8) .
Cl3 O9 1.516(8) 5_655
O10 O12 1.218(17) 5_655
O12 O10 1.218(17) 5_655
N1 C1 1.337(8) .
N1 C5 1.371(8) .
N2 C12 1.330(7) .
N2 C6 1.342(8) .
N3 N4 1.322(7) .
N3 C13 1.388(7) .
N4 C23 1.354(7) .
N5 C13 1.323(8) .
N5 C14 1.332(8) .
N6 C32 1.328(7) .
N6 C34 1.357(8) .
N7 C31 1.360(7) .
N7 C27 1.361(7) .
N8 C26 1.337(8) .
N8 C24 1.369(8) .
C1 C2 1.389(9) .
C1 H1 0.9500 .
C2 C3 1.362(11) .
C2 H2 0.9500 .
C3 C4 1.399(10) .
C3 H3 0.9500 .
C4 C5 1.404(9) .
C4 C7 1.407(10) .
C5 C6 1.421(9) .
C6 C9 1.400(9) .
C7 C8 1.340(11) .
C7 H7 0.9500 .
C8 C9 1.444(10) .
C8 H8 0.9500 .
C9 C10 1.421(10) .
C10 C11 1.370(10) .
C10 H10 0.9500 .
C11 C12 1.399(9) .
C11 H11 0.9500 .
C12 C13 1.467(9) .
C14 C23 1.409(8) .
C14 C15 1.460(8) .
C15 C20 1.395(10) .
C15 C16 1.402(10) .
C16 C17 1.355(11) .
C16 H16 0.9500 .
C17 C18 1.384(13) .
C17 H17 0.9500 .
C18 C19 1.393(12) .
C18 H18 0.9500 .
C19 C20 1.426(9) .
C19 H19 0.9500 .
C20 C21 1.417(10) .
C21 C22 1.368(9) .
C21 H21 0.9500 .
C22 C23 1.426(9) .
C22 H22 0.9500 .
C24 C25 1.349(11) .
C24 H24 0.9500 .
C25 H25 0.9500 .
C26 C27 1.461(9) .
C27 C28 1.378(9) .
C28 C29 1.389(10) .
C28 H28 0.9500 .
C29 C30 1.393(9) .
C29 H29 0.9500 .
C30 C31 1.385(8) .
C30 H30 0.9500 .
C31 C32 1.441(8) .
C33 C34 1.373(9) .
C33 H33 0.9500 .
C34 H34 0.9500 .

loop_
_geom_torsion_atom_site_label_1
_geom_torsion_atom_site_label_2
_geom_torsion_atom_site_label_3
_geom_torsion_atom_site_label_4
_geom_torsion
_geom_torsion_site_symmetry_1
_geom_torsion_site_symmetry_4
O12 Cl3 O10 O12 180.0 . 5_655
O10 Cl3 O10 O12 -27(100) 5_655 5_655
O11 Cl3 O10 O12 -137.0(11) . 5_655
O11 Cl3 O10 O12 43.0(11) 5_655 5_655
O9 Cl3 O10 O12 123.6(11) . 5_655
O9 Cl3 O10 O12 -56.4(11) 5_655 5_655
O12 Cl3 O12 O10 6(53) 5_655 5_655
O10 Cl3 O12 O10 180.0 . 5_655
O11 Cl3 O12 O10 132.5(11) . 5_655
O11 Cl3 O12 O10 -47.5(11) 5_655 5_655
O9 Cl3 O12 O10 -119.2(11) . 5_655
O9 Cl3 O12 O10 60.8(11) 5_655 5_655
N2 Ru1 N1 C1 175.8(6) . .
N7 Ru1 N1 C1 -2.7(6) . .
N3 Ru1 N1 C1 171.3(5) . .
N8 Ru1 N1 C1 75.3(6) . .
N6 Ru1 N1 C1 -81.2(6) . .
N2 Ru1 N1 C5 2.3(4) . .
N7 Ru1 N1 C5 -176.3(4) . .
N3 Ru1 N1 C5 -2.3(7) . .
N8 Ru1 N1 C5 -98.2(4) . .
N6 Ru1 N1 C5 105.3(4) . .
N7 Ru1 N2 C12 -145(4) . .
N3 Ru1 N2 C12 -1.2(4) . .
N8 Ru1 N2 C12 -93.9(4) . .
N6 Ru1 N2 C12 88.2(4) . .
N1 Ru1 N2 C12 -179.4(5) . .
N7 Ru1 N2 C6 34(4) . .
N3 Ru1 N2 C6 177.4(4) . .
N8 Ru1 N2 C6 84.7(4) . .
N6 Ru1 N2 C6 -93.3(4) . .
N1 Ru1 N2 C6 -0.8(4) . .
N2 Ru1 N3 N4 179.0(5) . .
N7 Ru1 N3 N4 -2.5(5) . .
N8 Ru1 N3 N4 -82.0(5) . .
N6 Ru1 N3 N4 75.5(5) . .
N1 Ru1 N3 N4 -176.4(4) . .
N2 Ru1 N3 C13 -0.9(4) . .
N7 Ru1 N3 C13 177.6(4) . .
N8 Ru1 N3 C13 98.2(4) . .
N6 Ru1 N3 C13 -104.3(4) . .
N1 Ru1 N3 C13 3.7(7) . .
C13 N3 N4 C23 -0.8(8) . .
Ru1 N3 N4 C23 179.4(4) . .
N2 Ru1 N6 C32 176.4(3) . .
N7 Ru1 N6 C32 -1.6(3) . .
N3 Ru1 N6 C32 -105.6(4) . .
N8 Ru1 N6 C32 1.5(7) . .
N1 Ru1 N6 C32 96.1(4) . .
N2 Ru1 N6 C34 -3.7(6) . .
N7 Ru1 N6 C34 178.4(5) . .
N3 Ru1 N6 C34 74.4(5) . .
N8 Ru1 N6 C34 -178.6(5) . .
N1 Ru1 N6 C34 -83.9(5) . .
N2 Ru1 N7 C31 -125(4) . .
N3 Ru1 N7 C31 91.2(4) . .
N8 Ru1 N7 C31 -176.8(4) . .
N6 Ru1 N7 C31 2.0(4) . .
N1 Ru1 N7 C31 -91.2(4) . .
N2 Ru1 N7 C27 51(4) . .
N3 Ru1 N7 C27 -92.1(4) . .
N8 Ru1 N7 C27 -0.1(4) . .
N6 Ru1 N7 C27 178.6(4) . .
N1 Ru1 N7 C27 85.5(4) . .
N2 Ru1 N8 C26 -177.6(4) . .
N7 Ru1 N8 C26 0.5(4) . .
N3 Ru1 N8 C26 104.0(4) . .
N6 Ru1 N8 C26 -2.6(7) . .
N1 Ru1 N8 C26 -98.8(4) . .
N2 Ru1 N8 C24 -3.7(6) . .
N7 Ru1 N8 C24 174.4(6) . .
N3 Ru1 N8 C24 -82.1(6) . .
N6 Ru1 N8 C24 171.3(5) . .
N1 Ru1 N8 C24 75.1(6) . .
C5 N1 C1 C2 -0.4(9) . .
Ru1 N1 C1 C2 -173.7(5) . .
N1 C1 C2 C3 0.0(11) . .
C1 C2 C3 C4 -0.5(11) . .
C2 C3 C4 C5 1.4(10) . .
C2 C3 C4 C7 179.9(7) . .
C1 N1 C5 C4 1.4(9) . .
Ru1 N1 C5 C4 176.0(5) . .
C1 N1 C5 C6 -178.0(5) . .
Ru1 N1 C5 C6 -3.4(6) . .
C3 C4 C5 N1 -1.8(10) . .
C7 C4 C5 N1 179.5(6) . .
C3 C4 C5 C6 177.5(6) . .
C7 C4 C5 C6 -1.1(9) . .
C12 N2 C6 C9 -0.4(9) . .
Ru1 N2 C6 C9 -178.9(5) . .
C12 N2 C6 C5 177.8(5) . .
Ru1 N2 C6 C5 -0.8(7) . .
N1 C5 C6 N2 2.9(8) . .
C4 C5 C6 N2 -176.5(5) . .
N1 C5 C6 C9 -178.9(5) . .
C4 C5 C6 C9 1.7(9) . .
C3 C4 C7 C8 -178.7(8) . .
C5 C4 C7 C8 -0.2(11) . .
C4 C7 C8 C9 1.0(13) . .
N2 C6 C9 C10 -2.4(9) . .
C5 C6 C9 C10 179.6(6) . .
N2 C6 C9 C8 177.1(6) . .
C5 C6 C9 C8 -0.9(9) . .
C7 C8 C9 C6 -0.4(11) . .
C7 C8 C9 C10 179.0(7) . .
C6 C9 C10 C11 2.3(10) . .
C8 C9 C10 C11 -177.2(7) . .
C9 C10 C11 C12 0.5(10) . .
C6 N2 C12 C11 3.4(8) . .
Ru1 N2 C12 C11 -178.1(4) . .
C6 N2 C12 C13 -175.7(5) . .
Ru1 N2 C12 C13 2.8(6) . .
C10 C11 C12 N2 -3.4(9) . .
C10 C11 C12 C13 175.5(6) . .
C14 N5 C13 N3 -3.8(9) . .
C14 N5 C13 C12 176.8(5) . .
N4 N3 C13 N5 3.2(9) . .
Ru1 N3 C13 N5 -176.9(5) . .
N4 N3 C13 C12 -177.3(5) . .
Ru1 N3 C13 C12 2.5(6) . .
N2 C12 C13 N5 176.1(5) . .
C11 C12 C13 N5 -2.9(10) . .
N2 C12 C13 N3 -3.4(7) . .
C11 C12 C13 N3 177.6(6) . .
C13 N5 C14 C23 2.0(9) . .
C13 N5 C14 C15 -176.4(6) . .
N5 C14 C15 C20 179.3(6) . .
C23 C14 C15 C20 0.9(10) . .
N5 C14 C15 C16 -0.2(11) . .
C23 C14 C15 C16 -178.6(7) . .
C20 C15 C16 C17 0.1(14) . .
C14 C15 C16 C17 179.6(8) . .
C15 C16 C17 C18 -0.1(16) . .
C16 C17 C18 C19 0.6(17) . .
C17 C18 C19 C20 -1.0(14) . .
C16 C15 C20 C21 178.3(7) . .
C14 C15 C20 C21 -1.2(11) . .
C16 C15 C20 C19 -0.6(11) . .
C14 C15 C20 C19 180.0(6) . .
C18 C19 C20 C15 1.0(12) . .
C18 C19 C20 C21 -177.9(8) . .
C15 C20 C21 C22 1.3(11) . .
C19 C20 C21 C22 -179.9(7) . .
C20 C21 C22 C23 -0.9(11) . .
N3 N4 C23 C14 -0.7(9) . .
N3 N4 C23 C22 178.4(6) . .
N5 C14 C23 N4 0.1(10) . .
C15 C14 C23 N4 178.5(6) . .
N5 C14 C23 C22 -179.0(6) . .
C15 C14 C23 C22 -0.6(10) . .
C21 C22 C23 N4 -178.5(6) . .
C21 C22 C23 C14 0.6(11) . .
C26 N8 C24 C25 -0.8(8) . .
Ru1 N8 C24 C25 -174.8(5) . .
N8 C24 C25 S1 0.7(8) . .
C26 S1 C25 C24 -0.3(6) . .
C24 N8 C26 C27 -176.1(5) . .
Ru1 N8 C26 C27 -0.7(6) . .
C24 N8 C26 S1 0.6(6) . .
Ru1 N8 C26 S1 175.9(3) . .
C25 S1 C26 N8 -0.2(5) . .
C25 S1 C26 C27 176.1(6) . .
C31 N7 C27 C28 -1.3(8) . .
Ru1 N7 C27 C28 -178.0(4) . .
C31 N7 C27 C26 176.4(5) . .
Ru1 N7 C27 C26 -0.2(6) . .
N8 C26 C27 N7 0.6(7) . .
S1 C26 C27 N7 -175.5(4) . .
N8 C26 C27 C28 178.1(6) . .
S1 C26 C27 C28 2.0(9) . .
N7 C27 C28 C29 -0.1(8) . .
C26 C27 C28 C29 -177.3(6) . .
C27 C28 C29 C30 1.2(9) . .
C28 C29 C30 C31 -1.0(8) . .
C27 N7 C31 C30 1.6(7) . .
Ru1 N7 C31 C30 178.2(4) . .
C27 N7 C31 C32 -178.5(5) . .
Ru1 N7 C31 C32 -1.9(6) . .
C29 C30 C31 N7 -0.4(8) . .
C29 C30 C31 C32 179.6(5) . .
C34 N6 C32 C31 -178.8(5) . .
Ru1 N6 C32 C31 1.2(6) . .
C34 N6 C32 S2 0.6(6) . .
Ru1 N6 C32 S2 -179.4(2) . .
N7 C31 C32 N6 0.4(7) . .
C30 C31 C32 N6 -179.7(5) . .
N7 C31 C32 S2 -179.0(4) . .
C30 C31 C32 S2 1.0(8) . .
C33 S2 C32 N6 -0.2(4) . .
C33 S2 C32 C31 179.2(5) . .
C32 S2 C33 C34 -0.3(5) . .
C32 N6 C34 C33 -0.9(7) . .
Ru1 N6 C34 C33 179.2(4) . .
S2 C33 C34 N6 0.7(7) . .
